data_2106280
loop_
_publ_author_name
'Champarnaud-Mesjard, J.C.'
'Frit, B.'

_publ_section_title
;
 Structure cristalline du fluoroindate de rubidium Rb2 In3 F11
;
_journal_name_full 'Acta Crystallographica B (24,1968-38,1982)'
_journal_page_first 736
_journal_page_last 741
_journal_volume 34
_journal_year 1978
_chemical_formula_sum 'F11 In3 Rb2'
_chemical_name_systematic 'Rb2 In3 F11'
_space_group_IT_number 11
_symmetry_space_group_name_Hall '-P 2yb'
_symmetry_space_group_name_H-M 'P 1 21/m 1'
_cell_angle_alpha 90
_cell_angle_beta 90.44
_cell_angle_gamma 90
_cell_formula_units_Z 4
_cell_length_a 18.838
_cell_length_b 8.106
_cell_length_c 6.633
_cell_volume 1012.835
_citation_journal_id_ASTM ACBCAR
_cod_data_source_file Champarnaud-Mesjard_ACBCAR_1978_1301.cif
_cod_data_source_block F11In3Rb2
_cod_database_code 2106280

loop_
_symmetry_equiv_pos_as_xyz
x,y,z
-x,y+1/2,-z
-x,-y,-z
x,-y-1/2,z

loop_
_atom_site_label
_atom_site_type_symbol
_atom_site_fract_x
_atom_site_fract_y
_atom_site_fract_z
_atom_site_occupancy
_atom_site_U_iso_or_equiv
F10 F-1 0.06356 -0.015 0.0617 1 0.0
Rb3 Rb+1 0.34797 0.25 0.29352 1 0.0
F14 F-1 0.44278 0.0322 0.0602 1 0.0
F12 F-1 0.2555 -0.0577 0.0482 1 0.0
In2 In+3 0.24764 0.00782 0.74199 1 0.0
F1 F-1 0.0147 0.25 0.7777 1 0.0
F4 F-1 0.2289 0.75 0.6699 1 0.0
F11 F-1 0.2529 0.0367 0.4533 1 0.0
F8 F-1 0.3562 0.0493 0.74356 1 0.0
F9 F-1 0.06357 -0.0157 0.441 1 0.0
Rb2 Rb+1 0.15579 0.75 0.2775 1 0.0
F5 F-1 0.4518 0.25 0.7207 1 0.0
In3 In+3 0.46425 -0.00209 0.74468 1 0.0
F13 F-1 0.44322 0.0392 0.4446 1 0.0
F3 F-1 0.2717 0.25 0.6846 1 0.0
In1 In+3 0.02941 0.00283 0.7447 1 0.0
Rb4 Rb+1 0.34669 0.75 0.2607 1 0.0
F2 F-1 0.0055 0.75 0.723 1 0.0
F6 F-1 0.4587 0.75 0.7885 1 0.0
F7 F-1 0.141 0.072 0.7386 1 0.0
Rb1 Rb+1 0.15351 0.25 0.2815 1 0.0
